data_7206568
loop_
_publ_author_name
'Sun, Di'
'Liu, Fu-Jing'
'Hao, Hong-Jun'
'Li, Yun-Hua'
'Zhang, Na'
'Huang, Rong-Bin'
'Zheng, Lan-Sun'

_publ_section_title
;
 A novel arenedisulfonate-templated 1D silver ladder constructed from
 4-aminobenzonitrile ligand
;
_journal_issue 19
_journal_name_full CrystEngComm
_journal_page_first 5661
_journal_paper_doi 10.1039/c1ce05622k
_journal_volume 13
_journal_year 2011
_chemical_formula_moiety 'C14 H12 Ag N4, C2 F3 O2'
_chemical_formula_sum 'C16 H12 Ag F3 N4 O2'
_chemical_formula_weight 457.17
_chemical_name_systematic
;
?
;
_space_group_IT_number 2
_symmetry_cell_setting triclinic
_symmetry_space_group_name_Hall '-P 1'
_symmetry_space_group_name_H-M 'P -1'
_atom_sites_solution_hydrogens geom
_atom_sites_solution_primary direct
_atom_sites_solution_secondary difmap
_audit_creation_method SHELXL-97
_cell_angle_alpha 111.21(3)
_cell_angle_beta 106.08(3)
_cell_angle_gamma 91.41(3)
_cell_formula_units_Z 2
_cell_length_a 9.4187(19)
_cell_length_b 10.098(2)
_cell_length_c 10.271(2)
_cell_measurement_reflns_used 7634
_cell_measurement_temperature 173(2)
_cell_measurement_theta_max 54.95
_cell_measurement_theta_min 6.73
_cell_volume 866.5(4)
_computing_cell_refinement RAPID-AUTO
_computing_data_collection 'RAPID-AUTO (Rigaku Corporation, 1998)'
_computing_data_reduction 'CrystalStructure (Rigaku/MSC and Rigaku Corporation, 2002)'
_computing_molecular_graphics 'SHELXL-97 (Sheldrick, 1997)'
_computing_publication_material 'SHELXL-97 (Sheldrick, 1997)'
_computing_structure_refinement 'SHELXL-97 (Sheldrick, 1997)'
_computing_structure_solution 'SHELXS-97 (Sheldrick, 1997)'
_diffrn_ambient_temperature 173(2)
_diffrn_measured_fraction_theta_full 0.997
_diffrn_measured_fraction_theta_max 0.997
_diffrn_measurement_device_type 'Rigaku RAXIS-RAPID'
_diffrn_measurement_method '\w scan'
_diffrn_radiation_source 'fine-focus sealed tube'
_diffrn_radiation_type MoK\a
_diffrn_radiation_wavelength 0.71073
_diffrn_reflns_av_R_equivalents 0.0260
_diffrn_reflns_av_sigmaI/netI 0.0307
_diffrn_reflns_limit_h_max 10
_diffrn_reflns_limit_h_min -11
_diffrn_reflns_limit_k_max 11
_diffrn_reflns_limit_k_min -11
_diffrn_reflns_limit_l_max 12
_diffrn_reflns_limit_l_min -12
_diffrn_reflns_number 6827
_diffrn_reflns_theta_full 24.99
_diffrn_reflns_theta_max 24.99
_diffrn_reflns_theta_min 3.37
_exptl_absorpt_coefficient_mu 1.212
_exptl_absorpt_correction_T_max 0.9419
_exptl_absorpt_correction_T_min 0.8884
_exptl_absorpt_correction_type multi-scan
_exptl_absorpt_process_details 'ABSCOR (Higashi, 1995)'
_exptl_crystal_colour colorless
_exptl_crystal_density_diffrn 1.752
_exptl_crystal_density_method 'not measured'
_exptl_crystal_description block
_exptl_crystal_F_000 452
_exptl_crystal_size_max 0.10
_exptl_crystal_size_mid 0.08
_exptl_crystal_size_min 0.05
_refine_diff_density_max 0.725
_refine_diff_density_min -0.705
_refine_diff_density_rms 0.091
_refine_ls_extinction_method none
_refine_ls_goodness_of_fit_ref 1.115
_refine_ls_hydrogen_treatment constr
_refine_ls_matrix_type full
_refine_ls_number_parameters 262
_refine_ls_number_reflns 3038
_refine_ls_number_restraints 45
_refine_ls_restrained_S_all 1.197
_refine_ls_R_factor_all 0.0385
_refine_ls_R_factor_gt 0.0339
_refine_ls_shift/su_max 0.001
_refine_ls_shift/su_mean 0.000
_refine_ls_structure_factor_coef Fsqd
_refine_ls_weighting_details 'calc w=1/[\s^2^(Fo^2^)+(0.0418P)^2^+1.0191P] where P=(Fo^2^+2Fc^2^)/3'
_refine_ls_weighting_scheme calc
_refine_ls_wR_factor_gt 0.0849
_refine_ls_wR_factor_ref 0.0908
_reflns_number_gt 2751
_reflns_number_total 3038
_reflns_threshold_expression >2sigma(I)
_cod_data_source_file c1ce05622k.txt
_cod_data_source_block p5
_cod_original_cell_volume 866.5(3)
_cod_original_sg_symbol_H-M 'p -1'
_cod_database_code 7206568

loop_
_symmetry_equiv_pos_as_xyz
'x, y, z'
'-x, -y, -z'

loop_
_atom_site_label
_atom_site_type_symbol
_atom_site_fract_x
_atom_site_fract_y
_atom_site_fract_z
_atom_site_U_iso_or_equiv
_atom_site_adp_type
_atom_site_occupancy
_atom_site_symmetry_multiplicity
_atom_site_calc_flag
_atom_site_refinement_flags
Ag1 Ag 0.66085(3) 0.78606(3) 1.01024(3) 0.04555(14) Uani 1 1 d .
C1 C 1.0210(4) 0.7904(4) 1.5426(4) 0.0355(8) Uani 1 1 d .
H1A H 0.9311 0.7374 1.5263 0.043 Uiso 1 1 calc R
C2 C 1.1278(4) 0.8360(4) 1.6781(4) 0.0373(8) Uani 1 1 d .
H2A H 1.1101 0.8126 1.7525 0.045 Uiso 1 1 calc R
C3 C 1.2615(4) 0.9166(4) 1.7042(4) 0.0321(8) Uani 1 1 d .
C4 C 1.2880(4) 0.9478(4) 1.5910(4) 0.0377(8) Uani 1 1 d .
H4A H 1.3784 0.9996 1.6068 0.045 Uiso 1 1 calc R
C5 C 1.1813(4) 0.9028(4) 1.4557(4) 0.0379(8) Uani 1 1 d .
H5A H 1.1990 0.9254 1.3809 0.045 Uiso 1 1 calc R
C6 C 1.0466(4) 0.8231(4) 1.4308(4) 0.0332(8) Uani 1 1 d .
C7 C 0.9311(5) 0.7831(4) 1.2936(4) 0.0405(9) Uani 1 1 d .
C11 C 0.3934(4) 0.3189(4) 0.5164(4) 0.0333(8) Uani 1 1 d .
H11A H 0.4608 0.2922 0.5846 0.040 Uiso 1 1 calc R
C12 C 0.3325(4) 0.2224(4) 0.3738(4) 0.0329(8) Uani 1 1 d .
H12A H 0.3596 0.1307 0.3459 0.039 Uiso 1 1 calc R
C13 C 0.2299(4) 0.2614(4) 0.2702(4) 0.0313(7) Uani 1 1 d .
C14 C 0.1906(4) 0.3989(4) 0.3134(4) 0.0346(8) Uani 1 1 d .
H14A H 0.1216 0.4253 0.2460 0.042 Uiso 1 1 calc R
C15 C 0.2529(4) 0.4963(4) 0.4552(4) 0.0355(8) Uani 1 1 d .
H15A H 0.2276 0.5887 0.4822 0.043 Uiso 1 1 calc R
C16 C 0.3534(4) 0.4574(4) 0.5583(4) 0.0320(8) Uani 1 1 d .
C17 C 0.4210(4) 0.5608(4) 0.7044(4) 0.0358(8) Uani 1 1 d .
C21 C 0.2592(5) 0.8071(4) 1.0857(4) 0.0399(9) Uani 1 1 d .
C22 C 0.2386(5) 0.6500(5) 1.0587(5) 0.0547(11) Uani 1 1 d D
N1 N 0.8362(4) 0.7523(4) 1.1863(4) 0.0519(9) Uani 1 1 d .
N2 N 1.3667(4) 0.9705(3) 1.8443(3) 0.0427(8) Uani 1 1 d .
H2B H 1.4591 0.9696 1.8352 0.051 Uiso 1 1 calc R
H2C H 1.3565 0.9129 1.8915 0.051 Uiso 1 1 calc R
N3 N 0.4763(4) 0.6451(3) 0.8203(4) 0.0429(8) Uani 1 1 d .
N4 N 0.1732(4) 0.1660(3) 0.1243(3) 0.0374(7) Uani 1 1 d .
H4B H 0.0793 0.1794 0.0849 0.045 Uiso 1 1 calc R
H4C H 0.1718 0.0749 0.1186 0.045 Uiso 1 1 calc R
O1 O 0.3791(4) 0.8742(4) 1.1605(7) 0.124(2) Uani 1 1 d .
O2 O 0.1497(5) 0.8538(4) 1.0340(5) 0.0946(15) Uani 1 1 d .
F1' F 0.3674(16) 0.612(2) 1.1156(18) 0.093(6) Uani 0.30 1 d PDU
F1 F 0.3562(7) 0.5841(8) 1.0577(9) 0.087(2) Uani 0.70 1 d PDU
F2 F 0.1454(8) 0.6158(6) 1.1192(8) 0.0947(16) Uani 0.70 1 d PDU
F2' F 0.2422(15) 0.6455(12) 1.1936(10) 0.071(3) Uani 0.30 1 d PDU
F3 F 0.1725(6) 0.5737(4) 0.9112(5) 0.0753(13) Uani 0.70 1 d PDU
F3' F 0.1067(14) 0.5759(15) 0.9715(19) 0.109(5) Uani 0.30 1 d PDU

loop_
_atom_site_aniso_label
_atom_site_aniso_U_11
_atom_site_aniso_U_22
_atom_site_aniso_U_33
_atom_site_aniso_U_23
_atom_site_aniso_U_13
_atom_site_aniso_U_12
Ag1 0.0493(2) 0.0448(2) 0.02377(19) 0.00441(13) -0.00551(13) 0.00394(14)
C1 0.0305(18) 0.0350(18) 0.035(2) 0.0088(15) 0.0080(15) 0.0006(14)
C2 0.042(2) 0.041(2) 0.0269(19) 0.0110(15) 0.0105(16) 0.0038(16)
C3 0.0336(18) 0.0274(17) 0.0246(18) 0.0023(14) 0.0028(14) 0.0066(14)
C4 0.0314(19) 0.0379(19) 0.035(2) 0.0071(16) 0.0076(16) -0.0019(15)
C5 0.043(2) 0.040(2) 0.0282(19) 0.0103(15) 0.0111(16) 0.0015(16)
C6 0.0349(19) 0.0304(17) 0.0248(18) 0.0052(14) 0.0017(14) 0.0073(14)
C7 0.047(2) 0.0319(18) 0.031(2) 0.0067(15) 0.0017(18) 0.0102(16)
C11 0.0278(17) 0.0373(19) 0.033(2) 0.0155(15) 0.0037(15) 0.0029(14)
C12 0.0340(18) 0.0264(16) 0.035(2) 0.0103(14) 0.0073(15) 0.0027(14)
C13 0.0313(18) 0.0302(17) 0.0274(18) 0.0079(14) 0.0061(14) -0.0025(14)
C14 0.0334(19) 0.0341(18) 0.032(2) 0.0133(15) 0.0032(15) 0.0012(14)
C15 0.0367(19) 0.0271(17) 0.037(2) 0.0080(15) 0.0078(16) 0.0030(14)
C16 0.0298(18) 0.0311(17) 0.0273(18) 0.0057(14) 0.0050(14) -0.0040(14)
C17 0.0329(19) 0.0370(19) 0.034(2) 0.0127(17) 0.0065(16) 0.0001(15)
C21 0.042(2) 0.040(2) 0.035(2) 0.0098(17) 0.0136(17) -0.0007(17)
C22 0.052(3) 0.050(2) 0.064(3) 0.025(2) 0.017(2) 0.008(2)
N1 0.058(2) 0.0405(18) 0.036(2) 0.0095(15) -0.0107(17) 0.0092(16)
N2 0.0457(19) 0.0395(17) 0.0276(17) 0.0056(13) -0.0025(14) 0.0073(14)
N3 0.0430(19) 0.0416(18) 0.0312(18) 0.0081(15) 0.0005(15) -0.0034(14)
N4 0.0402(17) 0.0307(15) 0.0308(17) 0.0068(13) 0.0022(13) -0.0034(13)
O1 0.047(2) 0.055(2) 0.203(6) -0.012(3) 0.021(3) -0.0119(18)
O2 0.093(3) 0.050(2) 0.102(3) 0.033(2) -0.032(2) -0.0009(19)
F1' 0.098(7) 0.088(7) 0.086(7) 0.041(5) 0.006(4) 0.043(5)
F1 0.092(3) 0.071(3) 0.104(4) 0.037(3) 0.033(3) 0.039(3)
F2 0.113(4) 0.074(3) 0.127(4) 0.053(3) 0.063(3) 0.000(3)
F2' 0.093(5) 0.067(4) 0.072(5) 0.045(4) 0.030(4) 0.003(4)
F3 0.085(3) 0.0414(19) 0.070(3) -0.0024(18) 0.012(2) -0.0044(19)
F3' 0.103(6) 0.093(6) 0.121(7) 0.041(5) 0.020(5) -0.001(5)

loop_
_atom_type_symbol
_atom_type_description
_atom_type_scat_dispersion_real
_atom_type_scat_dispersion_imag
_atom_type_scat_source
C C 0.0033 0.0016 'International Tables Vol C Tables 4.2.6.8 and 6.1.1.4'
Ag Ag -0.8971 1.1015 'International Tables Vol C Tables 4.2.6.8 and 6.1.1.4'
F F 0.0171 0.0103 'International Tables Vol C Tables 4.2.6.8 and 6.1.1.4'
N N 0.0061 0.0033 'International Tables Vol C Tables 4.2.6.8 and 6.1.1.4'
O O 0.0106 0.0060 'International Tables Vol C Tables 4.2.6.8 and 6.1.1.4'
H H 0.0000 0.0000 'International Tables Vol C Tables 4.2.6.8 and 6.1.1.4'

loop_
_geom_angle_atom_site_label_1
_geom_angle_atom_site_label_2
_geom_angle_atom_site_label_3
_geom_angle
_geom_angle_site_symmetry_1
_geom_angle_site_symmetry_3
N3 Ag1 N1 134.33(13) . .
N3 Ag1 N2 121.28(12) . 2_778
N1 Ag1 N2 96.85(12) . 2_778
N3 Ag1 N4 98.64(12) . 2_666
N1 Ag1 N4 97.52(14) . 2_666
N2 Ag1 N4 100.93(12) 2_778 2_666
C2 C1 C6 120.4(3) . .
C2 C1 H1A 119.8 . .
C6 C1 H1A 119.8 . .
C1 C2 C3 120.3(4) . .
C1 C2 H2A 119.9 . .
C3 C2 H2A 119.9 . .
C2 C3 C4 119.3(3) . .
C2 C3 N2 120.5(3) . .
C4 C3 N2 120.2(3) . .
C5 C4 C3 120.5(3) . .
C5 C4 H4A 119.8 . .
C3 C4 H4A 119.8 . .
C4 C5 C6 119.9(4) . .
C4 C5 H5A 120.1 . .
C6 C5 H5A 120.1 . .
C1 C6 C5 119.7(3) . .
C1 C6 C7 119.8(4) . .
C5 C6 C7 120.4(4) . .
N1 C7 C6 178.1(5) . .
C12 C11 C16 119.8(3) . .
C12 C11 H11A 120.1 . .
C16 C11 H11A 120.1 . .
C11 C12 C13 120.5(3) . .
C11 C12 H12A 119.7 . .
C13 C12 H12A 119.7 . .
C14 C13 N4 120.2(3) . .
C14 C13 C12 119.1(3) . .
N4 C13 C12 120.6(3) . .
C15 C14 C13 120.5(3) . .
C15 C14 H14A 119.7 . .
C13 C14 H14A 119.7 . .
C14 C15 C16 120.4(3) . .
C14 C15 H15A 119.8 . .
C16 C15 H15A 119.8 . .
C15 C16 C11 119.6(3) . .
C15 C16 C17 120.0(3) . .
C11 C16 C17 120.3(3) . .
N3 C17 C16 178.7(4) . .
O1 C21 O2 126.6(4) . .
O1 C21 C22 117.2(4) . .
O2 C21 C22 116.1(4) . .
F1 C22 F2 117.8(6) . .
F2 C22 F1' 105.9(11) . .
F1 C22 F3' 118.1(9) . .
F2 C22 F3' 61.9(8) . .
F1' C22 F3' 133.0(12) . .
F1 C22 F3 91.8(5) . .
F2 C22 F3 103.8(5) . .
F1' C22 F3 114.9(9) . .
F1 C22 F2' 91.1(7) . .
F1' C22 F2' 71.0(10) . .
F3' C22 F2' 102.6(10) . .
F3 C22 F2' 140.3(7) . .
F1 C22 C21 117.0(5) . .
F2 C22 C21 113.8(4) . .
F1' C22 C21 109.8(10) . .
F3' C22 C21 116.5(7) . .
F3 C22 C21 108.6(4) . .
F2' C22 C21 105.2(6) . .
C7 N1 Ag1 157.3(3) . .
C3 N2 Ag1 112.3(2) . 2_778
C3 N2 H2B 109.2 . .
Ag1 N2 H2B 109.2 2_778 .
C3 N2 H2C 109.2 . .
Ag1 N2 H2C 109.2 2_778 .
H2B N2 H2C 107.9 . .
C17 N3 Ag1 156.6(3) . .
C13 N4 Ag1 107.4(2) . 2_666
C13 N4 H4B 110.2 . .
Ag1 N4 H4B 110.2 2_666 .
C13 N4 H4C 110.2 . .
Ag1 N4 H4C 110.2 2_666 .
H4B N4 H4C 108.5 . .
F1 F1' C22 76.4(13) . .
F1 F1' F2' 124(2) . .
C22 F1' F2' 56.6(7) . .
F1' F1 C22 80.1(15) . .
F2' F2 C22 73.7(6) . .
F2' F2 F3' 131.1(10) . .
C22 F2 F3' 59.6(6) . .
F2 F2' C22 64.4(6) . .
F2 F2' F1' 108.8(9) . .
C22 F2' F1' 52.4(6) . .
F3' F3 C22 66.0(7) . .
F3 F3' C22 71.2(8) . .
F3 F3' F2 128.1(10) . .
C22 F3' F2 58.5(6) . .

loop_
_geom_bond_atom_site_label_1
_geom_bond_atom_site_label_2
_geom_bond_distance
_geom_bond_site_symmetry_2
Ag1 N3 2.201(3) .
Ag1 N1 2.221(3) .
Ag1 N2 2.436(3) 2_778
Ag1 N4 2.496(3) 2_666
C1 C2 1.378(5) .
C1 C6 1.382(5) .
C1 H1A 0.9300 .
C2 C3 1.388(5) .
C2 H2A 0.9300 .
C3 C4 1.392(5) .
C3 N2 1.402(5) .
C4 C5 1.376(5) .
C4 H4A 0.9300 .
C5 C6 1.394(5) .
C5 H5A 0.9300 .
C6 C7 1.431(5) .
C7 N1 1.142(5) .
C11 C12 1.378(5) .
C11 C16 1.401(5) .
C11 H11A 0.9300 .
C12 C13 1.405(5) .
C12 H12A 0.9300 .
C13 C14 1.391(5) .
C13 N4 1.395(5) .
C14 C15 1.376(5) .
C14 H14A 0.9300 .
C15 C16 1.392(5) .
C15 H15A 0.9300 .
C16 C17 1.433(5) .
C17 N3 1.146(5) .
C21 O1 1.195(6) .
C21 O2 1.213(5) .
C21 C22 1.506(6) .
C22 F1 1.307(6) .
C22 F2 1.311(6) .
C22 F1' 1.324(10) .
C22 F3' 1.325(9) .
C22 F3 1.373(6) .
C22 F2' 1.394(8) .
N2 Ag1 2.436(3) 2_778
N2 H2B 0.9000 .
N2 H2C 0.9000 .
N4 Ag1 2.496(3) 2_666
N4 H4B 0.9000 .
N4 H4C 0.9000 .
F1' F1 0.536(19) .
F1' F2' 1.58(2) .
F2 F2' 0.970(11) .
F2 F3' 1.356(17) .
F3 F3' 0.986(17) .

loop_
_geom_hbond_atom_site_label_D
_geom_hbond_atom_site_label_H
_geom_hbond_atom_site_label_A
_geom_hbond_distance_DH
_geom_hbond_distance_HA
_geom_hbond_distance_DA
_geom_hbond_angle_DHA
_geom_hbond_site_symmetry_A
N2 H2B O1 0.90 2.15 2.851(6) 134.6 2_778
N4 H4B O2 0.90 2.11 2.988(5) 163.6 2_566
N4 H4C O2 0.90 2.06 2.930(5) 161.3 1_544
